data_7248270
loop_
_publ_author_name
'Garcia-Santos, Isabel'
'Iglesias-Pereiro, Tamara'
'Labisbal, Elena'
'Casti\~neiras, Alfonso'
'Eftekhari-Sis, Bagher'
'Mahmoudi, Ghodrat'
'Sagan, Filip'
'Mitoraj, Mariusz P.'
'Safin, Damir A.'

_publ_section_title
;
 An extended supramolecular coordination compound produced from PbCl2 and
 N&#x2032;-isonicotinoylpicolinohydrazonamide
;
_journal_issue 9
_journal_name_full CrystEngComm
_journal_page_first 1252
_journal_page_last 1260
_journal_paper_doi 10.1039/D3CE01066J
_journal_volume 26
_journal_year 2024
_chemical_formula_moiety 'C12 H11 Cl2 N5 O Pb, C H4 O'
_chemical_formula_sum 'C13 H15 Cl2 N5 O2 Pb'
_chemical_formula_weight 551.39
_space_group_crystal_system triclinic
_space_group_IT_number 2
_space_group_name_Hall '-P 1'
_space_group_name_H-M_alt 'P -1'
_atom_sites_solution_hydrogens mixed
_audit_block_doi 10.5517/ccdc.csd.cc2fr3z9
_audit_creation_method SHELXL-2018/3
_audit_update_record
;
2023-04-15 deposited with the CCDC.	2024-01-23 downloaded from the CCDC.
;
_cell_angle_alpha 90.933(7)
_cell_angle_beta 92.085(7)
_cell_angle_gamma 107.286(6)
_cell_formula_units_Z 2
_cell_length_a 8.8359(15)
_cell_length_b 9.5857(18)
_cell_length_c 10.325(2)
_cell_measurement_reflns_used 9488
_cell_measurement_temperature 100(2)
_cell_measurement_theta_max 28.31
_cell_measurement_theta_min 2.22
_cell_volume 834.1(3)
_computing_cell_refinement 'APEX3 Software (Bruker, 2019)'
_computing_data_collection 'APEX3 Software (Bruker, 2019)'
_computing_data_reduction 'APEX3 Software (Bruker, 2019)'
_computing_molecular_graphics 'Diamond (Brandenburg, 1999, Crystal impact GbR)'
_computing_publication_material 'Wingx Version 2018.3 (Farrugia, 2012)'
_computing_structure_refinement 'SHELXL-2018/3 (Sheldrick, 2018)'
_computing_structure_solution 'SHELXS-2013 (Sheldrick, 2013)'
_diffrn_ambient_temperature 100(2)
_diffrn_measured_fraction_theta_full 1.000
_diffrn_measured_fraction_theta_max 1.000
_diffrn_measurement_device_type 'Bruker D8 VENTURE PHOTON III-14'
_diffrn_measurement_method 'omega and phi'
_diffrn_radiation_type MoK\a
_diffrn_radiation_wavelength 0.71073
_diffrn_reflns_av_R_equivalents 0.0369
_diffrn_reflns_av_unetI/netI 0.0179
_diffrn_reflns_Laue_measured_fraction_full 1.000
_diffrn_reflns_Laue_measured_fraction_max 1.000
_diffrn_reflns_limit_h_max 11
_diffrn_reflns_limit_h_min -11
_diffrn_reflns_limit_k_max 12
_diffrn_reflns_limit_k_min -12
_diffrn_reflns_limit_l_max 13
_diffrn_reflns_limit_l_min -13
_diffrn_reflns_number 41701
_diffrn_reflns_point_group_measured_fraction_full 1.000
_diffrn_reflns_point_group_measured_fraction_max 1.000
_diffrn_reflns_theta_full 25.242
_diffrn_reflns_theta_max 28.275
_diffrn_reflns_theta_min 1.974
_diffrn_source 'microfocus sealed tube'
_exptl_absorpt_coefficient_mu 10.449
_exptl_absorpt_correction_T_max 1.0000
_exptl_absorpt_correction_T_min 0.7618
_exptl_absorpt_correction_type multi-scan
_exptl_absorpt_process_details SADABS
_exptl_crystal_colour Orange
_exptl_crystal_density_diffrn 2.195
_exptl_crystal_description needle
_exptl_crystal_F_000 520
_exptl_crystal_size_max 0.130
_exptl_crystal_size_mid 0.050
_exptl_crystal_size_min 0.020
_refine_diff_density_max 0.578
_refine_diff_density_min -0.710
_refine_diff_density_rms 0.086
_refine_ls_extinction_method none
_refine_ls_goodness_of_fit_ref 1.052
_refine_ls_hydrogen_treatment mixed
_refine_ls_matrix_type full
_refine_ls_number_parameters 219
_refine_ls_number_reflns 4147
_refine_ls_number_restraints 0
_refine_ls_restrained_S_all 1.052
_refine_ls_R_factor_all 0.0155
_refine_ls_R_factor_gt 0.0134
_refine_ls_shift/su_max 0.001
_refine_ls_shift/su_mean 0.000
_refine_ls_structure_factor_coef Fsqd
_refine_ls_weighting_details 'w=1/[\s^2^(Fo^2^)+(0.0066P)^2^+0.8906P] where P=(Fo^2^+2Fc^2^)/3'
_refine_ls_weighting_scheme calc
_refine_ls_wR_factor_gt 0.0270
_refine_ls_wR_factor_ref 0.0275
_reflns_Friedel_coverage 0.000
_reflns_number_gt 3929
_reflns_number_total 4147
_reflns_threshold_expression 'I > 2\s(I)'
_cod_data_source_file d3ce01066j1.cif
_cod_data_source_block shelx
_cod_database_code 7248270
_shelx_shelxl_version_number 2018/3
_shelx_space_group_comment
;
The symmetry employed for this shelxl refinement is uniquely defined
by the following loop, which should always be used as a source of
symmetry information in preference to the above space-group names.
They are only intended as comments.
;
_shelx_estimated_absorpt_t_min 0.344
_shelx_estimated_absorpt_t_max 0.818

loop_
_space_group_symop_operation_xyz
'x, y, z'
'-x, -y, -z'

loop_
_atom_site_label
_atom_site_type_symbol
_atom_site_fract_x
_atom_site_fract_y
_atom_site_fract_z
_atom_site_U_iso_or_equiv
_atom_site_adp_type
_atom_site_occupancy
_atom_site_site_symmetry_order
_atom_site_calc_flag
_atom_site_refinement_flags_posn
_atom_site_refinement_flags_adp
_atom_site_refinement_flags_occupancy
_atom_site_disorder_assembly
_atom_site_disorder_group
Pb Pb 0.07309(2) 0.14903(2) 0.18903(2) 0.01403(3) Uani 1 1 d . . . . .
Cl1 Cl 0.17152(6) 0.17439(5) -0.06376(5) 0.01664(10) Uani 1 1 d . . . . .
Cl2 Cl -0.13023(6) 0.16665(6) 0.42429(5) 0.02310(12) Uani 1 1 d . . . . .
N1 N -0.1488(2) 0.24129(19) 0.08890(17) 0.0143(4) Uani 1 1 d . . . . .
N2 N 0.1189(2) 0.40739(19) 0.20329(17) 0.0145(4) Uani 1 1 d . . . . .
N3 N 0.2642(2) 0.49955(19) 0.25180(17) 0.0147(4) Uani 1 1 d . . . . .
N4 N 0.8130(2) 0.6740(2) 0.43581(18) 0.0205(4) Uani 1 1 d . . . . .
H4A H 0.906(3) 0.724(3) 0.472(3) 0.025 Uiso 1 1 d . U . . .
N5 N 0.0389(2) 0.6183(2) 0.19331(18) 0.0159(4) Uani 1 1 d . . . . .
H5A H -0.019(3) 0.659(3) 0.160(2) 0.019 Uiso 1 1 d . U . . .
H5B H 0.133(3) 0.668(3) 0.222(2) 0.019 Uiso 1 1 d . U . . .
O1 O 0.33464(18) 0.28490(16) 0.27526(16) 0.0208(3) Uani 1 1 d . . . . .
C1 C -0.2792(2) 0.1542(2) 0.0277(2) 0.0166(4) Uani 1 1 d . . . . .
H1 H -0.284268 0.055518 0.009034 0.020 Uiso 1 1 calc R U . . .
C2 C -0.4076(3) 0.2016(2) -0.0098(2) 0.0182(4) Uani 1 1 d . . . . .
H2 H -0.498708 0.136694 -0.053190 0.022 Uiso 1 1 calc R U . . .
C3 C -0.4002(3) 0.3451(2) 0.0174(2) 0.0177(4) Uani 1 1 d . . . . .
H3 H -0.487424 0.379916 -0.005361 0.021 Uiso 1 1 calc R U . . .
C4 C -0.2632(2) 0.4384(2) 0.0785(2) 0.0153(4) Uani 1 1 d . . . . .
H4 H -0.254714 0.538001 0.096756 0.018 Uiso 1 1 calc R U . . .
C5 C -0.1398(2) 0.3825(2) 0.1120(2) 0.0135(4) Uani 1 1 d . . . . .
C6 C 0.0140(2) 0.4744(2) 0.17281(19) 0.0131(4) Uani 1 1 d . . . . .
C7 C 0.3622(2) 0.4238(2) 0.2825(2) 0.0147(4) Uani 1 1 d . . . . .
C8 C 0.5224(2) 0.5145(2) 0.3341(2) 0.0156(4) Uani 1 1 d . . . . .
C9 C 0.5653(3) 0.6667(2) 0.3391(2) 0.0189(5) Uani 1 1 d . . . . .
H9 H 0.493455 0.715851 0.306985 0.023 Uiso 1 1 calc R U . . .
C10 C 0.7125(3) 0.7455(3) 0.3908(2) 0.0218(5) Uani 1 1 d . . . . .
H10 H 0.742735 0.849324 0.394730 0.026 Uiso 1 1 calc R U . . .
C11 C 0.7757(3) 0.5281(3) 0.4310(2) 0.0228(5) Uani 1 1 d . . . . .
H11 H 0.849894 0.481733 0.463706 0.027 Uiso 1 1 calc R U . . .
C12 C 0.6312(3) 0.4448(2) 0.3792(2) 0.0181(4) Uani 1 1 d . . . . .
H12 H 0.605677 0.341284 0.374067 0.022 Uiso 1 1 calc R U . . .
O2 O 0.7214(3) 0.1048(3) 0.6994(2) 0.0601(7) Uani 1 1 d . . . . .
H2A H 0.764757 0.124065 0.628157 0.090 Uiso 1 1 calc R U . . .
C13 C 0.5711(3) 0.0026(3) 0.6789(3) 0.0337(6) Uani 1 1 d . . . . .
H13A H 0.531767 -0.038231 0.761882 0.051 Uiso 1 1 calc R U . . .
H13B H 0.578832 -0.076181 0.620234 0.051 Uiso 1 1 calc R U . . .
H13C H 0.497688 0.050875 0.640119 0.051 Uiso 1 1 calc R U . . .

loop_
_atom_site_aniso_label
_atom_site_aniso_U_11
_atom_site_aniso_U_22
_atom_site_aniso_U_33
_atom_site_aniso_U_23
_atom_site_aniso_U_13
_atom_site_aniso_U_12
Pb 0.01293(4) 0.01146(4) 0.01717(4) -0.00013(3) -0.00211(3) 0.00315(3)
Cl1 0.0157(2) 0.0133(2) 0.0214(3) -0.00014(19) 0.00055(19) 0.00501(19)
Cl2 0.0173(3) 0.0256(3) 0.0222(3) -0.0012(2) -0.0018(2) 0.0004(2)
N1 0.0148(9) 0.0122(8) 0.0162(9) 0.0014(7) -0.0001(7) 0.0043(7)
N2 0.0128(9) 0.0124(8) 0.0164(9) -0.0001(7) 0.0000(7) 0.0012(7)
N3 0.0128(9) 0.0131(9) 0.0160(9) -0.0008(7) -0.0020(7) 0.0011(7)
N4 0.0122(9) 0.0270(11) 0.0178(10) -0.0062(8) -0.0017(7) -0.0006(8)
N5 0.0140(10) 0.0121(9) 0.0212(10) -0.0017(7) -0.0020(7) 0.0039(7)
O1 0.0162(8) 0.0147(8) 0.0302(9) -0.0020(6) -0.0070(6) 0.0036(6)
C1 0.0156(10) 0.0111(10) 0.0224(11) 0.0002(8) 0.0001(8) 0.0028(8)
C2 0.0142(10) 0.0143(10) 0.0238(12) 0.0001(8) 0.0000(8) 0.0006(8)
C3 0.0149(11) 0.0178(11) 0.0214(11) 0.0031(9) -0.0015(8) 0.0064(9)
C4 0.0151(10) 0.0145(10) 0.0170(10) 0.0005(8) 0.0008(8) 0.0054(8)
C5 0.0127(10) 0.0136(10) 0.0131(10) 0.0012(8) 0.0015(8) 0.0021(8)
C6 0.0133(10) 0.0119(10) 0.0127(10) 0.0004(7) 0.0017(8) 0.0015(8)
C7 0.0138(10) 0.0160(10) 0.0127(10) -0.0015(8) -0.0003(8) 0.0022(8)
C8 0.0144(10) 0.0200(11) 0.0110(10) -0.0011(8) 0.0004(8) 0.0031(8)
C9 0.0176(11) 0.0181(11) 0.0191(11) -0.0001(9) -0.0007(9) 0.0027(9)
C10 0.0202(12) 0.0217(12) 0.0197(11) -0.0033(9) 0.0010(9) 0.0005(9)
C11 0.0204(12) 0.0293(13) 0.0189(11) -0.0001(10) 0.0048(9) 0.0073(10)
C12 0.0173(11) 0.0202(11) 0.0159(10) -0.0020(8) 0.0008(8) 0.0045(9)
O2 0.0511(14) 0.0708(16) 0.0288(11) -0.0177(11) 0.0112(10) -0.0273(12)
C13 0.0328(15) 0.0228(13) 0.0428(16) -0.0010(11) -0.0025(12) 0.0047(11)

loop_
_atom_type_symbol
_atom_type_description
_atom_type_scat_dispersion_real
_atom_type_scat_dispersion_imag
_atom_type_scat_source
C C 0.0033 0.0016 'International Tables Vol C Tables 4.2.6.8 and 6.1.1.4'
H H 0.0000 0.0000 'International Tables Vol C Tables 4.2.6.8 and 6.1.1.4'
Cl Cl 0.1484 0.1585 'International Tables Vol C Tables 4.2.6.8 and 6.1.1.4'
N N 0.0061 0.0033 'International Tables Vol C Tables 4.2.6.8 and 6.1.1.4'
O O 0.0106 0.0060 'International Tables Vol C Tables 4.2.6.8 and 6.1.1.4'
Pb Pb -3.3944 10.1111 'International Tables Vol C Tables 4.2.6.8 and 6.1.1.4'

loop_
_citation_id
_citation_doi
_citation_year
1 10.1016/j.molstruc.2023.136768 2024

loop_
_geom_angle_atom_site_label_1
_geom_angle_atom_site_label_2
_geom_angle_atom_site_label_3
_geom_angle
_geom_angle_site_symmetry_1
_geom_angle_site_symmetry_3
_geom_angle_publ_flag
N2 Pb O1 65.79(6) . . ?
N2 Pb N1 64.47(6) . . ?
O1 Pb N1 129.89(5) . . ?
N2 Pb Cl1 89.66(4) . . ?
O1 Pb Cl1 92.20(4) . . ?
N1 Pb Cl1 81.85(4) . . ?
N2 Pb Cl2 80.49(4) . . ?
O1 Pb Cl2 100.66(4) . . ?
N1 Pb Cl2 76.94(4) . . ?
Cl1 Pb Cl2 158.773(16) . . ?
N2 Pb Pb 126.27(4) . 2 ?
O1 Pb Pb 129.39(4) . 2 ?
N1 Pb Pb 78.57(4) . 2 ?
Cl1 Pb Pb 45.799(14) . 2 ?
Cl2 Pb Pb 128.629(15) . 2 ?
C1 N1 C5 118.50(18) . . ?
C1 N1 Pb 123.57(13) . . ?
C5 N1 Pb 117.53(13) . . ?
C6 N2 N3 114.34(17) . . ?
C6 N2 Pb 125.06(14) . . ?
N3 N2 Pb 120.55(12) . . ?
C7 N3 N2 110.68(17) . . ?
C11 N4 C10 122.3(2) . . ?
C11 N4 H4A 117.9(17) . . ?
C10 N4 H4A 119.8(17) . . ?
C6 N5 H5A 121.1(19) . . ?
C6 N5 H5B 116.4(17) . . ?
H5A N5 H5B 120(2) . . ?
C7 O1 Pb 115.20(13) . . ?
N1 C1 C2 122.86(19) . . ?
N1 C1 H1 118.6 . . ?
C2 C1 H1 118.6 . . ?
C3 C2 C1 118.6(2) . . ?
C3 C2 H2 120.7 . . ?
C1 C2 H2 120.7 . . ?
C2 C3 C4 119.3(2) . . ?
C2 C3 H3 120.4 . . ?
C4 C3 H3 120.4 . . ?
C5 C4 C3 118.47(19) . . ?
C5 C4 H4 120.8 . . ?
C3 C4 H4 120.8 . . ?
N1 C5 C4 122.28(19) . . ?
N1 C5 C6 115.01(18) . . ?
C4 C5 C6 122.69(19) . . ?
N2 C6 N5 123.45(19) . . ?
N2 C6 C5 116.63(18) . . ?
N5 C6 C5 119.92(18) . . ?
O1 C7 N3 127.75(19) . . ?
O1 C7 C8 117.93(18) . . ?
N3 C7 C8 114.30(18) . . ?
C9 C8 C12 119.1(2) . . ?
C9 C8 C7 121.75(19) . . ?
C12 C8 C7 119.10(19) . . ?
C10 C9 C8 119.7(2) . . ?
C10 C9 H9 120.2 . . ?
C8 C9 H9 120.2 . . ?
N4 C10 C9 119.4(2) . . ?
N4 C10 H10 120.3 . . ?
C9 C10 H10 120.3 . . ?
N4 C11 C12 120.5(2) . . ?
N4 C11 H11 119.7 . . ?
C12 C11 H11 119.7 . . ?
C11 C12 C8 119.0(2) . . ?
C11 C12 H12 120.5 . . ?
C8 C12 H12 120.5 . . ?
C13 O2 H2A 109.5 . . ?
O2 C13 H13A 109.5 . . ?
O2 C13 H13B 109.5 . . ?
H13A C13 H13B 109.5 . . ?
O2 C13 H13C 109.5 . . ?
H13A C13 H13C 109.5 . . ?
H13B C13 H13C 109.5 . . ?

loop_
_geom_bond_atom_site_label_1
_geom_bond_atom_site_label_2
_geom_bond_distance
_geom_bond_site_symmetry_2
_geom_bond_publ_flag
Pb N2 2.3889(18) . ?
Pb O1 2.4194(15) . ?
Pb N1 2.5702(17) . ?
Pb Cl1 2.7727(7) . ?
Pb Cl2 3.1050(7) . ?
Pb Pb 4.7058(8) 2 ?
N1 C1 1.335(3) . ?
N1 C5 1.349(3) . ?
N2 C6 1.308(3) . ?
N2 N3 1.395(2) . ?
N3 C7 1.318(3) . ?
N4 C11 1.338(3) . ?
N4 C10 1.348(3) . ?
N4 H4A 0.89(3) . ?
N5 C6 1.343(3) . ?
N5 H5A 0.80(3) . ?
N5 H5B 0.87(3) . ?
O1 C7 1.281(3) . ?
C1 C2 1.387(3) . ?
C1 H1 0.9500 . ?
C2 C3 1.382(3) . ?
C2 H2 0.9500 . ?
C3 C4 1.395(3) . ?
C3 H3 0.9500 . ?
C4 C5 1.386(3) . ?
C4 H4 0.9500 . ?
C5 C6 1.492(3) . ?
C7 C8 1.498(3) . ?
C8 C9 1.393(3) . ?
C8 C12 1.395(3) . ?
C9 C10 1.378(3) . ?
C9 H9 0.9500 . ?
C10 H10 0.9500 . ?
C11 C12 1.373(3) . ?
C11 H11 0.9500 . ?
C12 H12 0.9500 . ?
O2 C13 1.403(3) . ?
O2 H2A 0.8400 . ?
C13 H13A 0.9800 . ?
C13 H13B 0.9800 . ?
C13 H13C 0.9800 . ?

loop_
_geom_torsion_atom_site_label_1
_geom_torsion_atom_site_label_2
_geom_torsion_atom_site_label_3
_geom_torsion_atom_site_label_4
_geom_torsion
_geom_torsion_site_symmetry_1
_geom_torsion_site_symmetry_2
_geom_torsion_site_symmetry_3
_geom_torsion_site_symmetry_4
_geom_torsion_publ_flag
C6 N2 N3 C7 178.77(18) . . . . ?
Pb N2 N3 C7 1.2(2) . . . . ?
C5 N1 C1 C2 -1.9(3) . . . . ?
Pb N1 C1 C2 170.71(16) . . . . ?
N1 C1 C2 C3 0.0(3) . . . . ?
C1 C2 C3 C4 1.5(3) . . . . ?
C2 C3 C4 C5 -1.1(3) . . . . ?
C1 N1 C5 C4 2.3(3) . . . . ?
Pb N1 C5 C4 -170.74(15) . . . . ?
C1 N1 C5 C6 -176.13(18) . . . . ?
Pb N1 C5 C6 10.8(2) . . . . ?
C3 C4 C5 N1 -0.8(3) . . . . ?
C3 C4 C5 C6 177.51(19) . . . . ?
N3 N2 C6 N5 -3.9(3) . . . . ?
Pb N2 C6 N5 173.57(15) . . . . ?
N3 N2 C6 C5 175.93(17) . . . . ?
Pb N2 C6 C5 -6.6(3) . . . . ?
N1 C5 C6 N2 -3.6(3) . . . . ?
C4 C5 C6 N2 177.98(19) . . . . ?
N1 C5 C6 N5 176.28(19) . . . . ?
C4 C5 C6 N5 -2.2(3) . . . . ?
Pb O1 C7 N3 1.8(3) . . . . ?
Pb O1 C7 C8 -179.50(14) . . . . ?
N2 N3 C7 O1 -2.0(3) . . . . ?
N2 N3 C7 C8 179.27(17) . . . . ?
O1 C7 C8 C9 176.7(2) . . . . ?
N3 C7 C8 C9 -4.5(3) . . . . ?
O1 C7 C8 C12 -3.8(3) . . . . ?
N3 C7 C8 C12 175.01(19) . . . . ?
C12 C8 C9 C10 -1.4(3) . . . . ?
C7 C8 C9 C10 178.1(2) . . . . ?
C11 N4 C10 C9 0.7(3) . . . . ?
C8 C9 C10 N4 0.1(3) . . . . ?
C10 N4 C11 C12 0.0(3) . . . . ?
N4 C11 C12 C8 -1.3(3) . . . . ?
C9 C8 C12 C11 2.0(3) . . . . ?
C7 C8 C12 C11 -177.5(2) . . . . ?
